data_9010091
loop_
_publ_author_name
'Redhammer, G. J.'
'Amthauer, G.'
'Roth, G.'
'Tippelt, G.'
'Lottermoser, W.'

_publ_section_title
;Single crystal X-ray diffraction and temperature dependent 57Fe Mossbauer
 spectroscopy on the hedenbergite - aegirine (Ca,Na)(Fe2+,Fe3+)Si2O6 solid
 solution Locality: synthetic Sample: Ae851
;
_journal_name_full 'American Mineralogist'
_journal_page_first 1271
_journal_page_last 1292
_journal_paper_doi 10.2138/am.2006.2173
_journal_volume 91
_journal_year 2006
_chemical_compound_source Synthetic
_chemical_formula_sum 'Ca0.149 Fe Na0.851 O6 Si2'
_chemical_name_mineral Aegirine
_space_group_IT_number 15
_symmetry_space_group_name_Hall '-C 2yc'
_symmetry_space_group_name_H-M 'C 1 2/c 1'
_cell_angle_alpha 90
_cell_angle_beta 106.976
_cell_angle_gamma 90
_cell_length_a 9.6654
_cell_length_b 8.8184
_cell_length_c 5.2805
_cell_formula_units_Z 4
_cell_volume 430.464
_database_code_amcsd 0004212
_exptl_crystal_density_diffrn 3.604
_cod_original_formula_sum '(Na.851 Ca.149) Fe Si2 O6'
_cod_database_code 9010091

loop_
_space_group_symop_operation_xyz
x,y,z
1/2+x,1/2+y,z
x,-y,1/2+z
1/2+x,1/2-y,1/2+z
-x,y,1/2-z
1/2-x,1/2+y,1/2-z
-x,-y,-z
1/2-x,1/2-y,-z

loop_
_atom_site_label
_atom_site_fract_x
_atom_site_fract_y
_atom_site_fract_z
_atom_site_occupancy
_atom_site_U_iso_or_equiv
Na2 0.00000 0.30010 0.25000 0.85100 0.01270
Ca2 0.00000 0.30010 0.25000 0.14900 0.01270
Fe3+1 0.00000 0.89970 0.25000 0.85100 0.00460
Fe2+1 0.00000 0.89970 0.25000 0.14900 0.00460
Si 0.29000 0.08990 0.23460 1.00000 0.00360
O1 0.11470 0.07940 0.13920 1.00000 0.00590
O2 0.35870 0.25480 0.30380 1.00000 0.00900
O3 0.35180 0.00990 0.00880 1.00000 0.00710

loop_
_cod_related_entry_id
_cod_related_entry_database
_cod_related_entry_code
1 AMCSD 0004212
